data_4117882
loop_
_publ_author_name
'Ian A. Tonks'
'Alec C. Durrell'
'Harry B. Gray'
'John E. Bercaw'

_publ_contact_author
;       Michael W. Day
        Beckman Institute
        California Institute of Technology
        Pasadena, CA  91125
        USA
;
_publ_contact_author_email mikeday@caltech.edu
_publ_contact_author_fax '(818) 449 4159'
_publ_contact_author_phone '(818) 395 2734'
_publ_section_title
;
 Groups 5 and 6 Terminal Hydrazido(2-) Complexes: N\b Substituent Effects
 on Ligand-to-Metal Charge-Transfer Energies and Oxidation States
;
_journal_name_full 'Journal of the American Chemical Society'
_journal_page_first 7301
_journal_page_last 7304
_journal_paper_doi 10.1021/ja302275j
_journal_volume 134
_journal_year 2012
_chemical_formula_moiety 'C16 H18 Cl3 N2 O2 Ta, C6 H6'
_chemical_formula_sum 'C22 H24 Cl3 N2 O2 Ta'
_chemical_formula_weight 635.73
_chemical_name_systematic
;
 ?
;
_space_group_IT_number 14
_symmetry_cell_setting monoclinic
_symmetry_space_group_name_Hall '-P 2ybc'
_symmetry_space_group_name_H-M 'P 1 21/c 1'
_atom_sites_solution_hydrogens geom
_atom_sites_solution_primary direct
_atom_sites_solution_secondary difmap
_audit_creation_method SHELXL-97
_cell_angle_alpha 90.00
_cell_angle_beta 110.395(2)
_cell_angle_gamma 90.00
_cell_formula_units_Z 4
_cell_length_a 10.9765(4)
_cell_length_b 14.9892(6)
_cell_length_c 15.2682(6)
_cell_measurement_reflns_used 9783
_cell_measurement_temperature 100(2)
_cell_measurement_theta_max 41.08
_cell_measurement_theta_min 2.40
_cell_volume 2354.59(16)
_computing_cell_refinement 'Bruker SAINT-Plus v7.68A'
_computing_data_collection 'Bruker APEX2 v2009.7-0'
_computing_data_reduction 'Bruker SAINT-Plus v7.68A'
_computing_molecular_graphics 'Bruker XP v5.1'
_computing_publication_material 'Bruker XCIF 2008'
_computing_structure_refinement 'SHELXL-97 (Sheldrick, 2008)'
_computing_structure_solution 'SHELXS-97 (Sheldrick, 2008)'
_diffrn_ambient_temperature 100(2)
_diffrn_measured_fraction_theta_full 0.990
_diffrn_measured_fraction_theta_max 0.990
_diffrn_measurement_device_type 'Bruker KAPPA APEX II'
_diffrn_measurement_method '\w scans; 16 settings'
_diffrn_radiation_monochromator graphite
_diffrn_radiation_source 'fine-focus sealed tube'
_diffrn_radiation_type MoK\a
_diffrn_radiation_wavelength 0.71073
_diffrn_reflns_av_R_equivalents 0.0365
_diffrn_reflns_av_sigmaI/netI 0.0237
_diffrn_reflns_limit_h_max 21
_diffrn_reflns_limit_h_min -21
_diffrn_reflns_limit_k_max 28
_diffrn_reflns_limit_k_min -28
_diffrn_reflns_limit_l_max 29
_diffrn_reflns_limit_l_min -19
_diffrn_reflns_number 160065
_diffrn_reflns_theta_full 43.56
_diffrn_reflns_theta_max 43.56
_diffrn_reflns_theta_min 1.97
_exptl_absorpt_coefficient_mu 5.030
_exptl_absorpt_correction_T_max 0.6793
_exptl_absorpt_correction_T_min 0.3571
_exptl_absorpt_correction_type multi-scan
_exptl_absorpt_process_details 'SADABS v2009/1, Bruker-AXS, Madison'
_exptl_crystal_colour Magenta
_exptl_crystal_density_diffrn 1.793
_exptl_crystal_description Fragment
_exptl_crystal_F_000 1240
_exptl_crystal_size_max 0.29
_exptl_crystal_size_mid 0.14
_exptl_crystal_size_min 0.09
_refine_diff_density_max 3.345
_refine_diff_density_min -1.703
_refine_diff_density_rms 0.143
_refine_ls_extinction_method none
_refine_ls_goodness_of_fit_ref 1.892
_refine_ls_hydrogen_treatment Riding
_refine_ls_matrix_type 'Full matrix'
_refine_ls_number_parameters 328
_refine_ls_number_reflns 17792
_refine_ls_number_restraints 0
_refine_ls_restrained_S_all 1.892
_refine_ls_R_factor_all 0.0426
_refine_ls_R_factor_gt 0.0253
_refine_ls_shift/su_max 0.007
_refine_ls_shift/su_mean 0.000
_refine_ls_structure_factor_coef Fsqd
_refine_ls_weighting_details w=1/s^2^(Fo^2^)
_refine_ls_weighting_scheme sigma
_refine_ls_wR_factor_gt 0.0359
_refine_ls_wR_factor_ref 0.0368
_reflns_number_gt 13985
_reflns_number_total 17792
_reflns_threshold_expression >2sigma(I)
_cod_data_source_file ja302275j_si_002_02.cif
_cod_data_source_block 1a
_cod_depositor_comments
;
The following automatic conversions were performed:

'_atom_sites_solution_primary' value 'direct methods' was changed to
'direct'.

'_atom_sites_solution_secondary' value 'Difference Fourier map' was
changed to 'difmap'.

'_atom_sites_solution_hydrogens' value 'Geometric positions' was
changed to 'geom'.

Automatic conversion script
Id: cif_fix_values 6452 2018-10-05 10:23:21Z andrius 
;
_cod_original_cell_volume 2354.58(16)
_cod_database_code 4117882

loop_
_symmetry_equiv_pos_as_xyz
'x, y, z'
'-x, y+1/2, -z+1/2'
'-x, -y, -z'
'x, -y-1/2, z-1/2'

loop_
_atom_site_label
_atom_site_type_symbol
_atom_site_fract_x
_atom_site_fract_y
_atom_site_fract_z
_atom_site_U_iso_or_equiv
_atom_site_adp_type
_atom_site_occupancy
_atom_site_symmetry_multiplicity
_atom_site_calc_flag
_atom_site_refinement_flags
_atom_site_disorder_assembly
_atom_site_disorder_group
Ta1 Ta 0.635641(4) 0.232999(3) 0.047772(3) 0.01416(1) Uani 1 1 d . . .
Cl1 Cl 0.49592(3) 0.35435(2) -0.020845(19) 0.02233(6) Uani 1 1 d . . .
Cl2 Cl 0.49604(3) 0.17313(2) 0.120293(19) 0.02324(6) Uani 1 1 d . . .
Cl3 Cl 0.75511(3) 0.09679(2) 0.06428(2) 0.02394(6) Uani 1 1 d . . .
O1 O 0.51439(9) 0.16864(6) -0.08963(5) 0.02543(19) Uani 1 1 d . . .
O2 O 0.73199(9) 0.26397(7) -0.05103(6) 0.02681(19) Uani 1 1 d . . .
N1 N 0.74687(9) 0.29245(7) 0.14260(6) 0.01664(18) Uani 1 1 d . . .
N2 N 0.83137(10) 0.34093(7) 0.21061(6) 0.01940(19) Uani 1 1 d . . .
C1 C 0.54336(16) 0.20469(12) -0.16776(8) 0.0360(3) Uani 1 1 d . . .
H1A H 0.5005 0.2633 -0.1859 0.043 Uiso 1 1 calc R . .
H1B H 0.5109 0.1640 -0.2221 0.043 Uiso 1 1 calc R . .
C2 C 0.68658(16) 0.21477(13) -0.13922(9) 0.0416(4) Uani 1 1 d . . .
H2A H 0.7285 0.1554 -0.1311 0.050 Uiso 1 1 calc R . .
H2B H 0.7089 0.2477 -0.1878 0.050 Uiso 1 1 calc R . .
C3 C 0.45763(18) 0.08063(11) -0.10403(11) 0.0432(4) Uani 1 1 d . . .
H3A H 0.3781 0.0810 -0.1593 0.065 Uiso 1 1 calc R . .
H3B H 0.4365 0.0631 -0.0491 0.065 Uiso 1 1 calc R . .
H3C H 0.5197 0.0380 -0.1134 0.065 Uiso 1 1 calc R . .
C4 C 0.87164(14) 0.28045(14) -0.01908(11) 0.0441(4) Uani 1 1 d . . .
H4A H 0.9183 0.2236 -0.0035 0.066 Uiso 1 1 calc R . .
H4B H 0.8967 0.3187 0.0365 0.066 Uiso 1 1 calc R . .
H4C H 0.8938 0.3102 -0.0687 0.066 Uiso 1 1 calc R . .
C5 C 0.80367(11) 0.42389(8) 0.24109(8) 0.0174(2) Uani 1 1 d . . .
C6 C 0.69267(12) 0.47553(8) 0.20397(8) 0.0199(2) Uani 1 1 d . . .
H6 H 0.6238 0.4586 0.1487 0.024 Uiso 1 1 calc R . .
C7 C 0.68759(13) 0.55326(9) 0.25181(8) 0.0223(2) Uani 1 1 d . . .
H7 H 0.6125 0.5900 0.2295 0.027 Uiso 1 1 calc R . .
C8 C 0.79011(13) 0.57889(9) 0.33198(8) 0.0230(2) Uani 1 1 d . . .
H8 H 0.7835 0.6327 0.3628 0.028 Uiso 1 1 calc R . .
C9 C 0.90066(12) 0.52745(8) 0.36712(8) 0.0210(2) Uani 1 1 d . . .
H9 H 0.9705 0.5459 0.4210 0.025 Uiso 1 1 calc R . .
C10 C 0.90803(11) 0.44758(8) 0.32197(8) 0.0183(2) Uani 1 1 d . . .
C11 C 1.00134(11) 0.37531(8) 0.34189(8) 0.0204(2) Uani 1 1 d . . .
C12 C 1.12160(12) 0.35938(9) 0.41163(8) 0.0236(2) Uani 1 1 d . . .
H12 H 1.1597 0.4028 0.4586 0.028 Uiso 1 1 calc R . .
C13 C 1.18421(13) 0.27954(9) 0.41123(9) 0.0273(3) Uani 1 1 d . . .
H13 H 1.2657 0.2681 0.4586 0.033 Uiso 1 1 calc R . .
C14 C 1.12968(13) 0.21505(9) 0.34215(9) 0.0276(3) Uani 1 1 d . . .
H14 H 1.1746 0.1605 0.3440 0.033 Uiso 1 1 calc R . .
C15 C 1.01159(12) 0.22928(9) 0.27116(8) 0.0238(2) Uani 1 1 d . . .
H15 H 0.9747 0.1861 0.2238 0.029 Uiso 1 1 calc R . .
C16 C 0.94989(11) 0.30968(8) 0.27272(8) 0.0201(2) Uani 1 1 d . . .
C21A C 0.1538(3) 0.4715(3) 0.2063(2) 0.0394(8) Uani 0.510(2) 1 d P A 1
H21A H 0.0992 0.4755 0.2426 0.047 Uiso 0.510(2) 1 calc PR A 1
C22A C 0.2126(8) 0.5373(7) 0.1958(5) 0.0346(16) Uani 0.510(2) 1 d P A 1
H22A H 0.1978 0.5917 0.2225 0.042 Uiso 0.510(2) 1 calc PR A 1
C23A C 0.3031(5) 0.5394(3) 0.1459(3) 0.0278(8) Uani 0.510(2) 1 d P A 1
H23A H 0.3502 0.5916 0.1425 0.033 Uiso 0.510(2) 1 calc PR A 1
C24A C 0.3161(4) 0.4611(3) 0.1042(2) 0.0417(9) Uani 0.510(2) 1 d P A 1
H24A H 0.3716 0.4580 0.0685 0.050 Uiso 0.510(2) 1 calc PR A 1
C25A C 0.2482(4) 0.3868(2) 0.1140(2) 0.0547(11) Uani 0.510(2) 1 d P A 1
H25A H 0.2571 0.3319 0.0857 0.066 Uiso 0.510(2) 1 calc PR A 1
C26A C 0.1658(3) 0.3928(3) 0.1665(2) 0.0520(11) Uani 0.510(2) 1 d P A 1
H26A H 0.1187 0.3420 0.1740 0.062 Uiso 0.510(2) 1 calc PR A 1
C21B C 0.2928(7) 0.5102(4) 0.1298(6) 0.057(2) Uani 0.490(2) 1 d P A 2
H21B H 0.3845 0.5147 0.1470 0.069 Uiso 0.490(2) 1 calc PR A 2
C22B C 0.2399(8) 0.5349(6) 0.1917(6) 0.043(2) Uani 0.490(2) 1 d P A 2
H22B H 0.2890 0.5647 0.2479 0.052 Uiso 0.490(2) 1 calc PR A 2
C23B C 0.1099(8) 0.5153(3) 0.1706(5) 0.082(2) Uani 0.490(2) 1 d P A 2
H23B H 0.0711 0.5239 0.2167 0.098 Uiso 0.490(2) 1 calc PR A 2
C24B C 0.0355(4) 0.4832(3) 0.0834(5) 0.0732(16) Uani 0.490(2) 1 d P . 2
H24B H -0.0552 0.4739 0.0679 0.088 Uiso 0.490(2) 1 calc PR A 2
C25B C 0.0940(5) 0.4653(3) 0.0197(3) 0.0590(12) Uani 0.490(2) 1 d P . 2
H25B H 0.0442 0.4436 -0.0407 0.071 Uiso 0.490(2) 1 calc PR A 2
C26B C 0.2243(5) 0.4787(3) 0.0431(3) 0.0565(12) Uani 0.490(2) 1 d P A 2
H26B H 0.2665 0.4664 -0.0003 0.068 Uiso 0.490(2) 1 calc PR A 2

loop_
_atom_site_aniso_label
_atom_site_aniso_U_11
_atom_site_aniso_U_22
_atom_site_aniso_U_33
_atom_site_aniso_U_23
_atom_site_aniso_U_13
_atom_site_aniso_U_12
Ta1 0.01302(2) 0.01701(2) 0.01060(2) -0.00018(2) 0.00180(1) -0.00099(2)
Cl1 0.01849(13) 0.02321(15) 0.02030(12) 0.00365(10) 0.00046(10) 0.00255(11)
Cl2 0.02042(14) 0.03012(16) 0.01995(12) 0.00297(11) 0.00802(11) -0.00437(12)
Cl3 0.02388(15) 0.02139(14) 0.02327(13) -0.00194(11) 0.00409(11) 0.00498(12)
O1 0.0297(5) 0.0270(5) 0.0143(4) -0.0049(3) 0.0009(3) -0.0028(4)
O2 0.0204(4) 0.0415(6) 0.0202(4) 0.0065(4) 0.0091(3) 0.0006(4)
N1 0.0148(4) 0.0167(4) 0.0149(4) -0.0003(3) 0.0007(3) -0.0007(3)
N2 0.0141(4) 0.0165(5) 0.0205(4) -0.0034(4) -0.0028(3) 0.0002(4)
C1 0.0417(9) 0.0497(9) 0.0135(5) -0.0018(6) 0.0059(5) 0.0023(7)
C2 0.0408(9) 0.0705(13) 0.0170(6) 0.0023(6) 0.0143(6) 0.0089(8)
C3 0.0487(10) 0.0346(9) 0.0338(7) -0.0128(6) -0.0014(7) -0.0140(8)
C4 0.0199(7) 0.0775(14) 0.0369(7) 0.0177(8) 0.0123(6) -0.0024(7)
C5 0.0156(5) 0.0154(5) 0.0186(5) -0.0003(4) 0.0028(4) -0.0006(4)
C6 0.0179(5) 0.0205(6) 0.0179(5) 0.0026(4) 0.0021(4) 0.0020(4)
C7 0.0215(6) 0.0215(6) 0.0221(5) 0.0036(5) 0.0055(5) 0.0055(5)
C8 0.0265(6) 0.0187(6) 0.0237(5) -0.0021(4) 0.0088(5) 0.0014(5)
C9 0.0195(6) 0.0197(6) 0.0214(5) -0.0036(4) 0.0042(4) -0.0032(4)
C10 0.0138(5) 0.0177(5) 0.0208(5) -0.0014(4) 0.0029(4) -0.0020(4)
C11 0.0145(5) 0.0210(6) 0.0213(5) -0.0036(4) 0.0008(4) -0.0017(4)
C12 0.0152(5) 0.0286(7) 0.0218(5) -0.0058(5) -0.0002(4) -0.0008(5)
C13 0.0165(6) 0.0335(8) 0.0242(6) -0.0025(5) -0.0023(4) 0.0052(5)
C14 0.0217(6) 0.0266(7) 0.0284(6) -0.0026(5) 0.0010(5) 0.0090(5)
C15 0.0202(6) 0.0214(6) 0.0239(5) -0.0040(5) 0.0003(4) 0.0027(5)
C16 0.0148(5) 0.0186(6) 0.0213(5) -0.0019(4) -0.0007(4) 0.0007(4)
C21A 0.0297(16) 0.058(2) 0.0348(16) 0.0170(16) 0.0161(13) 0.0004(15)
C22A 0.037(3) 0.057(4) 0.0146(16) 0.0099(17) 0.0155(19) 0.026(3)
C23A 0.0217(17) 0.026(2) 0.0343(17) 0.0071(15) 0.0081(14) -0.0038(16)
C24A 0.042(2) 0.052(2) 0.0349(17) -0.0005(16) 0.0187(16) 0.0125(18)
C25A 0.073(3) 0.0315(18) 0.0408(18) -0.0122(14) -0.0037(18) 0.0090(18)
C26A 0.041(2) 0.051(2) 0.0468(19) 0.0199(17) -0.0070(15) -0.0234(17)
C21B 0.022(2) 0.029(3) 0.102(5) 0.008(3) -0.002(3) -0.006(2)
C22B 0.053(5) 0.034(3) 0.027(3) 0.004(2) -0.005(2) -0.013(3)
C23B 0.172(7) 0.0203(19) 0.110(4) 0.015(2) 0.121(5) 0.014(3)
C24B 0.0259(19) 0.0255(19) 0.167(5) 0.008(3) 0.032(3) 0.0008(14)
C25B 0.071(3) 0.041(2) 0.0362(18) -0.0116(15) -0.0188(18) -0.002(2)
C26B 0.087(4) 0.043(2) 0.064(3) 0.005(2) 0.056(3) 0.011(2)

loop_
_atom_type_symbol
_atom_type_description
_atom_type_scat_dispersion_real
_atom_type_scat_dispersion_imag
_atom_type_scat_source
C C 0.0033 0.0016 'International Tables Vol C Tables 4.2.6.8 and 6.1.1.4'
H H 0.0000 0.0000 'International Tables Vol C Tables 4.2.6.8 and 6.1.1.4'
N N 0.0061 0.0033 'International Tables Vol C Tables 4.2.6.8 and 6.1.1.4'
O O 0.0106 0.0060 'International Tables Vol C Tables 4.2.6.8 and 6.1.1.4'
Cl Cl 0.1484 0.1585 'International Tables Vol C Tables 4.2.6.8 and 6.1.1.4'
Ta Ta -0.7052 6.5227 'International Tables Vol C Tables 4.2.6.8 and 6.1.1.4'

loop_
_geom_angle_atom_site_label_1
_geom_angle_atom_site_label_2
_geom_angle_atom_site_label_3
_geom_angle
_geom_angle_site_symmetry_3
N1 Ta1 O2 95.52(4) .
N1 Ta1 O1 169.16(4) .
O2 Ta1 O1 73.73(3) .
N1 Ta1 Cl2 100.54(3) .
O2 Ta1 Cl2 163.80(3) .
O1 Ta1 Cl2 90.26(2) .
N1 Ta1 Cl1 97.48(3) .
O2 Ta1 Cl1 85.75(3) .
O1 Ta1 Cl1 80.64(2) .
Cl2 Ta1 Cl1 94.197(11) .
N1 Ta1 Cl3 98.43(3) .
O2 Ta1 Cl3 82.76(3) .
O1 Ta1 Cl3 81.84(2) .
Cl2 Ta1 Cl3 92.740(11) .
Cl1 Ta1 Cl3 161.162(10) .
C1 O1 C3 115.12(10) .
C1 O1 Ta1 112.19(8) .
C3 O1 Ta1 127.75(8) .
C4 O2 C2 112.00(11) .
C4 O2 Ta1 120.86(8) .
C2 O2 Ta1 116.07(8) .
N2 N1 Ta1 176.65(8) .
N1 N2 C16 125.00(10) .
N1 N2 C5 124.64(10) .
C16 N2 C5 109.36(9) .
O1 C1 C2 108.14(11) .
O2 C2 C1 107.92(11) .
C6 C5 N2 128.49(10) .
C6 C5 C10 123.28(11) .
N2 C5 C10 108.18(10) .
C7 C6 C5 116.39(11) .
C6 C7 C8 121.65(12) .
C9 C8 C7 121.19(12) .
C8 C9 C10 118.78(11) .
C9 C10 C5 118.68(11) .
C9 C10 C11 134.04(11) .
C5 C10 C11 107.19(10) .
C12 C11 C16 118.49(11) .
C12 C11 C10 134.32(11) .
C16 C11 C10 107.18(10) .
C13 C12 C11 118.94(11) .
C12 C13 C14 121.21(12) .
C15 C14 C13 121.33(12) .
C14 C15 C16 116.72(11) .
C15 C16 N2 128.66(11) .
C15 C16 C11 123.29(11) .
N2 C16 C11 108.05(10) .
C22A C21A C26A 120.5(4) .
C21A C22A C23A 125.3(7) .
C24A C23A C22A 115.4(5) .
C23A C24A C25A 119.7(3) .
C24A C25A C26A 119.4(3) .
C21A C26A C25A 119.6(3) .
C22B C21B C26B 124.2(6) .
C21B C22B C23B 116.7(7) .
C22B C23B C24B 120.9(5) .
C25B C24B C23B 119.2(4) .
C25B C24B C25B 83.7(4) 3_565
C23B C24B C25B 133.2(4) 3_565
C26B C25B C24B 119.7(4) .
C26B C25B C24B 125.3(4) 3_565
C24B C25B C24B 96.3(4) 3_565
C21B C26B C25B 118.7(4) .

loop_
_geom_bond_atom_site_label_1
_geom_bond_atom_site_label_2
_geom_bond_distance
_geom_bond_site_symmetry_2
Ta1 N1 1.7746(9) .
Ta1 O2 2.1730(8) .
Ta1 O1 2.2709(8) .
Ta1 Cl2 2.3584(3) .
Ta1 Cl1 2.3746(3) .
Ta1 Cl3 2.3919(3) .
O1 C1 1.4425(16) .
O1 C3 1.4426(17) .
O2 C4 1.4586(17) .
O2 C2 1.4621(17) .
N1 N2 1.3398(13) .
N2 C16 1.3969(15) .
N2 C5 1.3979(15) .
C1 C2 1.485(2) .
C5 C6 1.3869(16) .
C5 C10 1.4061(16) .
C6 C7 1.3866(17) .
C7 C8 1.3972(18) .
C8 C9 1.3789(18) .
C9 C10 1.3977(17) .
C10 C11 1.4484(17) .
C11 C12 1.3977(17) .
C11 C16 1.4095(16) .
C12 C13 1.3811(18) .
C13 C14 1.4018(19) .
C14 C15 1.3861(18) .
C15 C16 1.3866(18) .
C21A C22A 1.220(11) .
C21A C26A 1.354(6) .
C22A C23A 1.446(8) .
C23A C24A 1.367(6) .
C24A C25A 1.377(6) .
C25A C26A 1.405(6) .
C21B C22B 1.323(10) .
C21B C26B 1.358(8) .
C22B C23B 1.381(11) .
C23B C24B 1.384(8) .
C24B C25B 1.366(7) .
C24B C25B 1.879(6) 3_565
C25B C26B 1.363(6) .
C25B C24B 1.879(6) 3_565
